data_1571757
loop_
_publ_author_name
'Li, Wei'
'Yu, Jing'
'Wang, Jing'
'Fan, Xuejing'
'Xu, Ximing'
'Wang, Hui'
'Xiong, Ying'
'Li, Xinyu'
'Zhang, Xiaomin'
'Zhang, Qianer'
'Qi, Xin'
'Pigeon, Pascal'
'Gu, Qing'
'Bruno-Colmenarez, Julia'
'Jaouen, G&#xe9;rard'
'McGlinchey, Michael J.'
'Qiu, Xue'
'You, Shu-Li'
'Li, Jing'
'Wang, Yong'

_publ_section_title
;
 How does ferrocene correlate with ferroptosis? Multiple approaches to
 explore ferrocene-appended GPX4 inhibitors as anticancer agents.
;
_journal_issue 27
_journal_name_full 'Chemical science'
_journal_page_first 10477
_journal_page_last 10490
_journal_paper_doi 10.1039/d4sc02002b
_journal_volume 15
_journal_year 2024
_chemical_formula_sum 'C27 H27 Cl Fe N2 O2 S'
_chemical_formula_weight 534.86
_space_group_crystal_system monoclinic
_space_group_IT_number 14
_space_group_name_Hall '-P 2ybc'
_space_group_name_H-M_alt 'P 1 21/c 1'
_atom_sites_solution_hydrogens mixed
_audit_creation_method SHELXL-2018/3
_audit_update_record
;
2023-11-28 deposited with the CCDC.	2024-05-31 downloaded from the CCDC.
;
_cell_angle_alpha 90
_cell_angle_beta 90.429(2)
_cell_angle_gamma 90
_cell_formula_units_Z 4
_cell_length_a 15.0583(4)
_cell_length_b 17.6346(5)
_cell_length_c 9.3797(3)
_cell_measurement_temperature 293(2)
_cell_volume 2490.68(13)
_computing_structure_refinement 'SHELXL-2018/3 (Sheldrick, 2018)'
_computing_structure_solution 'SHELXT 2014/5 (Sheldrick, 2014)'
_diffrn_ambient_temperature 293(2)
_diffrn_measured_fraction_theta_full 0.984
_diffrn_measured_fraction_theta_max 0.974
_diffrn_radiation_type CuK\a
_diffrn_radiation_wavelength 1.54186
_diffrn_reflns_av_R_equivalents 0.0288
_diffrn_reflns_av_unetI/netI 0.0390
_diffrn_reflns_Laue_measured_fraction_full 0.984
_diffrn_reflns_Laue_measured_fraction_max 0.974
_diffrn_reflns_limit_h_max 18
_diffrn_reflns_limit_h_min -7
_diffrn_reflns_limit_k_max 17
_diffrn_reflns_limit_k_min -21
_diffrn_reflns_limit_l_max 11
_diffrn_reflns_limit_l_min -10
_diffrn_reflns_number 11883
_diffrn_reflns_point_group_measured_fraction_full 0.984
_diffrn_reflns_point_group_measured_fraction_max 0.974
_diffrn_reflns_theta_full 67.686
_diffrn_reflns_theta_max 68.581
_diffrn_reflns_theta_min 2.935
_exptl_absorpt_coefficient_mu 6.843
_exptl_crystal_density_diffrn 1.426
_exptl_crystal_F_000 1112
_refine_diff_density_max 0.356
_refine_diff_density_min -0.331
_refine_diff_density_rms 0.047
_refine_ls_extinction_method none
_refine_ls_goodness_of_fit_ref 0.944
_refine_ls_hydrogen_treatment mixed
_refine_ls_matrix_type full
_refine_ls_number_parameters 466
_refine_ls_number_reflns 4468
_refine_ls_number_restraints 141
_refine_ls_restrained_S_all 0.944
_refine_ls_R_factor_all 0.0572
_refine_ls_R_factor_gt 0.0391
_refine_ls_shift/su_max 0.000
_refine_ls_shift/su_mean 0.000
_refine_ls_structure_factor_coef Fsqd
_refine_ls_weighting_details 'w=1/[\s^2^(Fo^2^)+(0.0659P)^2^] where P=(Fo^2^+2Fc^2^)/3'
_refine_ls_weighting_scheme calc
_refine_ls_wR_factor_gt 0.0969
_refine_ls_wR_factor_ref 0.1038
_reflns_Friedel_coverage 0.000
_reflns_number_gt 3285
_reflns_number_total 4468
_reflns_threshold_expression 'I > 2\s(I)'
_cod_data_source_file d4sc02002b2.cif
_cod_data_source_block shelx_CCDC2
_cod_depositor_comments 'Adding full bibliography for 1571755--1571757.cif.'
_cod_original_sg_symbol_H-M 'P 21/c'
_cod_database_code 1571757
_shelx_shelxl_version_number 2018/3
_shelx_space_group_comment
;
The symmetry employed for this shelxl refinement is uniquely defined
by the following loop, which should always be used as a source of
symmetry information in preference to the above space-group names.
They are only intended as comments.
;

loop_
_space_group_symop_operation_xyz
'x, y, z'
'-x, y+1/2, -z+1/2'
'-x, -y, -z'
'x, -y-1/2, z-1/2'

loop_
_atom_site_label
_atom_site_type_symbol
_atom_site_fract_x
_atom_site_fract_y
_atom_site_fract_z
_atom_site_U_iso_or_equiv
_atom_site_adp_type
_atom_site_occupancy
_atom_site_site_symmetry_order
_atom_site_calc_flag
_atom_site_refinement_flags_posn
_atom_site_refinement_flags_adp
_atom_site_refinement_flags_occupancy
_atom_site_disorder_assembly
_atom_site_disorder_group
Fe1 Fe 0.18115(3) 0.48343(3) 0.43127(5) 0.04982(15) Uani 1 1 d . . . . .
Cl1 Cl 0.54583(5) 0.36333(4) 0.80324(7) 0.0591(2) Uani 1 1 d . . . . .
S1 S 0.33871(5) 0.28431(5) 0.10203(10) 0.0661(2) Uani 1 1 d . . . . .
O1 O 0.58790(13) 0.43923(11) 0.2559(2) 0.0567(5) Uani 1 1 d . . . . .
O2 O 0.55446(12) 0.31097(10) 0.5122(2) 0.0473(5) Uani 1 1 d . . . . .
N2 N 0.44692(13) 0.38212(11) 0.4123(2) 0.0358(4) Uani 1 1 d . . . . .
C2 C 0.47113(16) 0.34626(14) 0.2746(3) 0.0367(5) Uani 1 1 d . . . . .
C3 C 0.49541(16) 0.35845(14) 0.5247(3) 0.0373(5) Uani 1 1 d . . . . .
C4 C 0.47042(19) 0.39144(16) 0.6688(3) 0.0417(6) Uani 1 1 d . . . . .
C1 C 0.56349(16) 0.37537(14) 0.2283(3) 0.0378(5) Uani 1 1 d D . . . .
N1 N 0.61008(14) 0.32526(13) 0.1549(3) 0.0441(5) Uani 1 1 d D . . . .
C5A C 0.6994(3) 0.3355(7) 0.1012(10) 0.044(3) Uani 0.61(2) 1 d D . P A 1
H5A H 0.705671 0.386262 0.062732 0.053 Uiso 0.61(2) 1 calc R U P A 1
H5B H 0.710349 0.299528 0.025090 0.053 Uiso 0.61(2) 1 calc R U P A 1
C6A C 0.7666(4) 0.3235(7) 0.2215(9) 0.055(2) Uani 0.61(2) 1 d D . P A 1
H6A H 0.758682 0.363001 0.292099 0.066 Uiso 0.61(2) 1 calc R U P A 1
H6B H 0.754292 0.275292 0.267159 0.066 Uiso 0.61(2) 1 calc R U P A 1
C7A C 0.8620(5) 0.3239(7) 0.1743(8) 0.063(3) Uani 0.61(2) 1 d D . P A 1
C8A C 0.8970(8) 0.3720(11) 0.076(2) 0.123(5) Uani 0.61(2) 1 d D U P A 1
H8A H 0.860457 0.408456 0.034690 0.148 Uiso 0.61(2) 1 calc R U P A 1
C9A C 0.9847(9) 0.3686(11) 0.036(2) 0.126(5) Uani 0.61(2) 1 d D U P A 1
H9A H 1.006527 0.402143 -0.031391 0.152 Uiso 0.61(2) 1 calc R U P A 1
C10A C 1.0390(6) 0.3161(10) 0.0964(18) 0.097(4) Uani 0.61(2) 1 d D U P A 1
H10A H 1.098275 0.313219 0.069740 0.117 Uiso 0.61(2) 1 calc R U P A 1
C11A C 1.0065(8) 0.2676(12) 0.196(2) 0.113(5) Uani 0.61(2) 1 d D U P A 1
H11A H 1.043850 0.233100 0.241097 0.135 Uiso 0.61(2) 1 calc R U P A 1
C12A C 0.9179(7) 0.2701(8) 0.2282(19) 0.108(7) Uani 0.61(2) 1 d D . P A 1
H12A H 0.895146 0.233711 0.289562 0.130 Uiso 0.61(2) 1 calc R U P A 1
C5B C 0.7016(5) 0.3468(10) 0.116(2) 0.054(5) Uani 0.39(2) 1 d D . P A 2
H5C H 0.712659 0.399299 0.141715 0.065 Uiso 0.39(2) 1 calc R U P A 2
H5D H 0.710103 0.341106 0.014524 0.065 Uiso 0.39(2) 1 calc R U P A 2
C6B C 0.7654(7) 0.2948(13) 0.198(3) 0.087(7) Uani 0.39(2) 1 d D . P A 2
H6C H 0.754659 0.300315 0.299292 0.104 Uiso 0.39(2) 1 calc R U P A 2
H6D H 0.752472 0.242603 0.172450 0.104 Uiso 0.39(2) 1 calc R U P A 2
C7B C 0.8621(7) 0.3102(9) 0.1701(17) 0.089(8) Uani 0.39(2) 1 d D . P A 2
C8B C 0.8913(10) 0.3665(14) 0.083(3) 0.110(6) Uani 0.39(2) 1 d D U P A 2
H8B H 0.849666 0.396859 0.036341 0.132 Uiso 0.39(2) 1 calc R U P A 2
C9B C 0.9798(11) 0.3801(18) 0.060(4) 0.133(8) Uani 0.39(2) 1 d D U P A 2
H9B H 0.997619 0.420101 0.002847 0.159 Uiso 0.39(2) 1 calc R U P A 2
C10B C 1.0410(11) 0.3343(16) 0.124(3) 0.111(7) Uani 0.39(2) 1 d D U P A 2
H10B H 1.101158 0.341486 0.106324 0.133 Uiso 0.39(2) 1 calc R U P A 2
C11B C 1.0141(9) 0.2779(18) 0.213(3) 0.103(7) Uani 0.39(2) 1 d D U P A 2
H11B H 1.055785 0.246454 0.256069 0.124 Uiso 0.39(2) 1 calc R U P A 2
C12B C 0.9254(9) 0.2678(13) 0.2375(19) 0.072(7) Uani 0.39(2) 1 d D . P A 2
H12B H 0.907821 0.230852 0.302257 0.086 Uiso 0.39(2) 1 calc R U P A 2
C13 C 0.40553(16) 0.35824(15) 0.1563(3) 0.0410(6) Uani 1 1 d . . . . .
C14 C 0.39170(18) 0.42229(18) 0.0695(3) 0.0498(7) Uani 1 1 d . . . . .
H14 H 0.422189 0.467917 0.078585 0.060 Uiso 1 1 calc R U . . .
C15 C 0.3253(2) 0.4075(3) -0.0327(4) 0.0744(11) Uani 1 1 d . . . . .
H15 H 0.306117 0.443685 -0.098145 0.089 Uiso 1 1 calc R U . . .
C16 C 0.2919(2) 0.3369(3) -0.0283(4) 0.0785(12) Uani 1 1 d . . . . .
H16 H 0.247928 0.319184 -0.090015 0.094 Uiso 1 1 calc R U . . .
C17 C 0.38331(17) 0.44579(15) 0.4202(3) 0.0381(6) Uani 1 1 d . . . . .
C18 C 0.29364(16) 0.42488(15) 0.4765(3) 0.0410(6) Uani 1 1 d D . . . .
C19 C 0.25612(19) 0.4542(2) 0.6034(3) 0.0528(7) Uani 1 1 d D . . . .
C20 C 0.1695(2) 0.4246(2) 0.6167(4) 0.0661(10) Uani 1 1 d D . . . .
C21 C 0.1532(2) 0.3762(2) 0.5007(5) 0.0706(10) Uani 1 1 d D . . . .
C22 C 0.2297(2) 0.37655(19) 0.4138(4) 0.0605(8) Uani 1 1 d D . . . .
C23A C 0.2133(6) 0.5597(9) 0.2849(15) 0.095(7) Uani 0.65(2) 1 d D . P B 3
H23A H 0.270887 0.565995 0.251607 0.113 Uiso 0.65(2) 1 calc R U P B 3
C24A C 0.1762(11) 0.5975(5) 0.3999(11) 0.094(4) Uani 0.65(2) 1 d D . P B 3
H24A H 0.203511 0.634953 0.454407 0.113 Uiso 0.65(2) 1 calc R U P B 3
C25A C 0.0896(10) 0.5689(11) 0.4196(17) 0.094(6) Uani 0.65(2) 1 d D . P B 3
H25A H 0.050975 0.582693 0.491971 0.113 Uiso 0.65(2) 1 calc R U P B 3
C26A C 0.0719(5) 0.5158(9) 0.3107(15) 0.089(4) Uani 0.65(2) 1 d D . P B 3
H26A H 0.019226 0.489200 0.296501 0.106 Uiso 0.65(2) 1 calc R U P B 3
C27A C 0.1492(8) 0.5107(6) 0.2275(10) 0.073(3) Uani 0.65(2) 1 d D . P B 3
H27A H 0.156464 0.479942 0.147891 0.088 Uiso 0.65(2) 1 calc R U P B 3
C23B C 0.2108(13) 0.5617(14) 0.269(2) 0.074(9) Uani 0.35(2) 1 d D . P B 4
H23B H 0.256235 0.558778 0.202724 0.089 Uiso 0.35(2) 1 calc R U P B 4
C24B C 0.2163(14) 0.5969(13) 0.402(2) 0.117(9) Uani 0.35(2) 1 d D . P B 4
H24B H 0.266806 0.618541 0.442937 0.140 Uiso 0.35(2) 1 calc R U P B 4
C25B C 0.1312(19) 0.5936(16) 0.464(2) 0.108(8) Uani 0.35(2) 1 d D . P B 4
H25B H 0.113713 0.617988 0.546877 0.130 Uiso 0.35(2) 1 calc R U P B 4
C26B C 0.0775(13) 0.547(2) 0.378(4) 0.075(7) Uani 0.35(2) 1 d D . P B 4
H26B H 0.020879 0.529477 0.399259 0.090 Uiso 0.35(2) 1 calc R U P B 4
C27B C 0.1253(14) 0.5317(15) 0.252(2) 0.102(8) Uani 0.35(2) 1 d D . P B 4
H27B H 0.103815 0.506150 0.172434 0.123 Uiso 0.35(2) 1 calc R U P B 4
H1 H 0.5900(15) 0.2812(8) 0.140(3) 0.029(6) Uiso 1 1 d D . . . .
H2 H 0.4729(15) 0.2917(14) 0.294(3) 0.028(6) Uiso 1 1 d . . . . .
H4A H 0.4694(18) 0.4438(17) 0.667(3) 0.046(8) Uiso 1 1 d . . . . .
H4B H 0.4124(18) 0.3713(14) 0.694(3) 0.036(7) Uiso 1 1 d . . . . .
H17A H 0.4104(17) 0.4873(14) 0.479(3) 0.036(7) Uiso 1 1 d . . . . .
H17B H 0.3761(19) 0.4652(16) 0.328(3) 0.050(8) Uiso 1 1 d . . . . .
H19 H 0.2840(19) 0.4875(16) 0.662(3) 0.045(8) Uiso 1 1 d . . . . .
H20 H 0.130(2) 0.440(2) 0.691(4) 0.077(11) Uiso 1 1 d . . . . .
H21 H 0.097(2) 0.349(2) 0.477(4) 0.082(11) Uiso 1 1 d . . . . .
H22 H 0.231(3) 0.356(2) 0.332(5) 0.105(16) Uiso 1 1 d . . . . .

loop_
_atom_site_aniso_label
_atom_site_aniso_U_11
_atom_site_aniso_U_22
_atom_site_aniso_U_33
_atom_site_aniso_U_23
_atom_site_aniso_U_13
_atom_site_aniso_U_12
Fe1 0.0362(2) 0.0637(3) 0.0495(3) 0.0066(2) -0.00066(17) 0.0155(2)
Cl1 0.0681(5) 0.0642(5) 0.0448(4) -0.0004(3) -0.0144(3) 0.0110(4)
S1 0.0552(5) 0.0747(5) 0.0682(5) -0.0201(4) -0.0106(4) -0.0028(4)
O1 0.0520(12) 0.0390(11) 0.0792(15) -0.0120(10) 0.0110(10) -0.0054(9)
O2 0.0475(11) 0.0460(10) 0.0483(11) 0.0015(9) -0.0011(8) 0.0158(8)
N2 0.0340(10) 0.0374(11) 0.0362(11) -0.0001(9) 0.0006(8) 0.0077(8)
C2 0.0383(13) 0.0333(13) 0.0386(13) -0.0007(11) -0.0004(10) 0.0038(10)
C3 0.0367(13) 0.0321(13) 0.0431(14) 0.0020(11) 0.0009(10) 0.0007(10)
C4 0.0466(16) 0.0398(15) 0.0389(14) 0.0006(12) -0.0016(11) 0.0057(12)
C1 0.0355(13) 0.0371(14) 0.0407(13) -0.0040(11) -0.0015(10) 0.0020(10)
N1 0.0379(12) 0.0396(13) 0.0548(14) -0.0111(11) 0.0065(10) -0.0029(9)
C5A 0.042(5) 0.043(4) 0.048(5) -0.005(3) -0.002(3) 0.005(3)
C6A 0.049(4) 0.064(6) 0.052(4) 0.006(3) 0.000(2) 0.006(3)
C7A 0.048(6) 0.090(6) 0.051(5) -0.010(5) -0.009(4) 0.005(4)
C8A 0.066(8) 0.187(10) 0.116(8) 0.063(8) -0.003(7) -0.022(8)
C9A 0.065(7) 0.209(11) 0.105(9) 0.029(9) 0.016(6) 0.006(8)
C10A 0.046(5) 0.137(10) 0.110(8) -0.055(8) 0.003(5) -0.001(5)
C11A 0.071(7) 0.115(8) 0.153(11) -0.033(8) -0.007(8) 0.034(7)
C12A 0.065(9) 0.081(11) 0.178(16) -0.024(9) -0.008(9) -0.003(8)
C5B 0.035(7) 0.079(11) 0.048(7) -0.020(7) 0.021(5) -0.005(5)
C6B 0.050(6) 0.069(11) 0.142(17) 0.040(10) 0.002(7) -0.001(6)
C7B 0.034(10) 0.086(11) 0.148(19) 0.044(11) -0.005(9) 0.003(7)
C8B 0.041(9) 0.170(13) 0.118(12) 0.067(12) -0.013(9) 0.006(10)
C9B 0.045(9) 0.230(16) 0.123(14) 0.038(13) -0.006(8) -0.057(10)
C10B 0.049(8) 0.162(16) 0.123(13) -0.083(11) 0.005(7) -0.032(8)
C11B 0.045(8) 0.130(14) 0.133(11) -0.034(11) -0.041(8) 0.016(8)
C12B 0.054(11) 0.096(16) 0.065(9) 0.024(9) -0.008(7) 0.029(10)
C13 0.0343(13) 0.0497(15) 0.0391(13) -0.0048(12) 0.0003(10) 0.0028(11)
C14 0.0489(16) 0.0676(19) 0.0327(13) 0.0007(13) 0.0008(11) 0.0132(13)
C15 0.071(2) 0.108(3) 0.0434(17) 0.001(2) 0.0002(16) 0.029(2)
C16 0.0483(19) 0.129(4) 0.058(2) -0.030(2) -0.0157(15) 0.017(2)
C17 0.0379(14) 0.0368(14) 0.0398(14) 0.0027(12) 0.0011(11) 0.0072(11)
C18 0.0331(13) 0.0446(14) 0.0453(14) 0.0073(12) -0.0031(10) 0.0088(11)
C19 0.0411(15) 0.076(2) 0.0409(15) 0.0082(15) -0.0007(12) 0.0114(14)
C20 0.0430(17) 0.092(3) 0.064(2) 0.024(2) 0.0129(15) 0.0149(17)
C21 0.0413(17) 0.067(2) 0.103(3) 0.007(2) 0.0032(18) -0.0046(15)
C22 0.0447(17) 0.0572(19) 0.080(2) -0.0075(18) 0.0010(15) 0.0048(14)
C23A 0.058(7) 0.118(13) 0.109(11) 0.060(9) 0.026(7) 0.033(7)
C24A 0.136(11) 0.048(4) 0.098(8) 0.009(4) -0.040(8) 0.038(7)
C25A 0.082(12) 0.089(16) 0.111(12) 0.024(8) 0.019(10) 0.055(9)
C26A 0.044(4) 0.144(11) 0.078(7) 0.036(7) -0.015(4) 0.019(5)
C27A 0.067(5) 0.094(7) 0.059(4) 0.013(4) -0.007(4) 0.026(5)
C23B 0.11(2) 0.055(12) 0.058(10) 0.026(9) -0.028(10) 0.009(11)
C24B 0.094(14) 0.081(12) 0.18(2) 0.055(13) -0.013(15) 0.047(11)
C25B 0.11(2) 0.074(13) 0.14(2) 0.008(12) 0.006(15) 0.022(14)
C26B 0.046(8) 0.09(2) 0.089(17) -0.009(11) -0.023(9) 0.018(9)
C27B 0.100(18) 0.132(19) 0.075(14) 0.023(11) -0.038(13) 0.058(14)

loop_
_atom_type_symbol
_atom_type_description
_atom_type_scat_dispersion_real
_atom_type_scat_dispersion_imag
_atom_type_scat_source
C C 0.0181 0.0091 'International Tables Vol C Tables 4.2.6.8 and 6.1.1.4'
H H 0.0000 0.0000 'International Tables Vol C Tables 4.2.6.8 and 6.1.1.4'
N N 0.0311 0.0180 'International Tables Vol C Tables 4.2.6.8 and 6.1.1.4'
O O 0.0492 0.0322 'International Tables Vol C Tables 4.2.6.8 and 6.1.1.4'
Fe Fe -1.1336 3.1974 'International Tables Vol C Tables 4.2.6.8 and 6.1.1.4'
Cl Cl 0.3639 0.7018 'International Tables Vol C Tables 4.2.6.8 and 6.1.1.4'
S S 0.3331 0.5567 'International Tables Vol C Tables 4.2.6.8 and 6.1.1.4'

loop_
_geom_angle_atom_site_label_1
_geom_angle_atom_site_label_2
_geom_angle_atom_site_label_3
_geom_angle
_geom_angle_site_symmetry_1
_geom_angle_site_symmetry_3
_geom_angle_publ_flag
C23A Fe1 C27A 40.9(3) . . ?
C26B Fe1 C18 175.0(7) . . ?
C23A Fe1 C18 106.4(3) . . ?
C27A Fe1 C18 120.7(3) . . ?
C26B Fe1 C22 142.0(8) . . ?
C23A Fe1 C22 118.9(3) . . ?
C27A Fe1 C22 103.2(3) . . ?
C18 Fe1 C22 40.72(12) . . ?
C26B Fe1 C19 141.0(9) . . ?
C23A Fe1 C19 125.8(4) . . ?
C27A Fe1 C19 159.7(3) . . ?
C18 Fe1 C19 40.97(11) . . ?
C22 Fe1 C19 68.27(14) . . ?
C23A Fe1 C24A 40.4(3) . . ?
C27A Fe1 C24A 67.7(3) . . ?
C18 Fe1 C24A 124.3(5) . . ?
C22 Fe1 C24A 156.9(4) . . ?
C19 Fe1 C24A 112.7(4) . . ?
C26B Fe1 C20 115.6(8) . . ?
C23A Fe1 C20 163.8(4) . . ?
C27A Fe1 C20 155.0(3) . . ?
C18 Fe1 C20 68.82(11) . . ?
C22 Fe1 C20 68.20(15) . . ?
C19 Fe1 C20 40.67(12) . . ?
C24A Fe1 C20 128.7(3) . . ?
C23A Fe1 C25A 68.4(4) . . ?
C27A Fe1 C25A 67.6(4) . . ?
C18 Fe1 C25A 161.6(6) . . ?
C22 Fe1 C25A 157.5(6) . . ?
C19 Fe1 C25A 126.9(5) . . ?
C24A Fe1 C25A 40.5(3) . . ?
C20 Fe1 C25A 111.0(4) . . ?
C26B Fe1 C21 116.1(8) . . ?
C23A Fe1 C21 154.0(4) . . ?
C27A Fe1 C21 118.2(3) . . ?
C18 Fe1 C21 68.64(12) . . ?
C22 Fe1 C21 40.70(14) . . ?
C19 Fe1 C21 68.06(15) . . ?
C24A Fe1 C21 162.4(4) . . ?
C20 Fe1 C21 40.22(16) . . ?
C25A Fe1 C21 123.9(5) . . ?
C26B Fe1 C27B 40.8(5) . . ?
C18 Fe1 C27B 135.9(7) . . ?
C22 Fe1 C27B 117.7(8) . . ?
C19 Fe1 C27B 167.5(6) . . ?
C20 Fe1 C27B 150.6(6) . . ?
C21 Fe1 C27B 124.0(6) . . ?
C23A Fe1 C26A 68.4(4) . . ?
C27A Fe1 C26A 40.3(2) . . ?
C18 Fe1 C26A 156.2(5) . . ?
C22 Fe1 C26A 119.8(5) . . ?
C19 Fe1 C26A 160.0(4) . . ?
C24A Fe1 C26A 67.7(4) . . ?
C20 Fe1 C26A 122.3(3) . . ?
C25A Fe1 C26A 40.1(3) . . ?
C21 Fe1 C26A 105.3(4) . . ?
C16 S1 C13 92.19(18) . . ?
C3 N2 C17 123.0(2) . . ?
C3 N2 C2 114.47(19) . . ?
C17 N2 C2 122.0(2) . . ?
N2 C2 C13 114.8(2) . . ?
N2 C2 C1 109.2(2) . . ?
C13 C2 C1 109.6(2) . . ?
N2 C2 H2 105.4(14) . . ?
C13 C2 H2 107.0(14) . . ?
C1 C2 H2 110.8(14) . . ?
O2 C3 N2 121.8(2) . . ?
O2 C3 C4 122.0(2) . . ?
N2 C3 C4 116.2(2) . . ?
C3 C4 Cl1 111.46(18) . . ?
C3 C4 H4A 111.8(18) . . ?
Cl1 C4 H4A 107.7(18) . . ?
C3 C4 H4B 107.5(15) . . ?
Cl1 C4 H4B 107.5(15) . . ?
H4A C4 H4B 111(2) . . ?
O1 C1 N1 124.7(2) . . ?
O1 C1 C2 121.3(2) . . ?
N1 C1 C2 113.9(2) . . ?
C1 N1 C5A 126.4(6) . . ?
C1 N1 C5B 117.0(8) . . ?
C1 N1 H1 120.5(17) . . ?
C5A N1 H1 113.0(18) . . ?
C5B N1 H1 122.1(18) . . ?
N1 C5A C6A 109.8(6) . . ?
N1 C5A H5A 109.7 . . ?
C6A C5A H5A 109.7 . . ?
N1 C5A H5B 109.7 . . ?
C6A C5A H5B 109.7 . . ?
H5A C5A H5B 108.2 . . ?
C7A C6A C5A 114.3(5) . . ?
C7A C6A H6A 108.7 . . ?
C5A C6A H6A 108.7 . . ?
C7A C6A H6B 108.7 . . ?
C5A C6A H6B 108.7 . . ?
H6A C6A H6B 107.6 . . ?
C8A C7A C12A 116.2(7) . . ?
C8A C7A C6A 125.3(7) . . ?
C12A C7A C6A 118.4(7) . . ?
C7A C8A C9A 122.3(8) . . ?
C7A C8A H8A 118.9 . . ?
C9A C8A H8A 118.9 . . ?
C10A C9A C8A 119.6(8) . . ?
C10A C9A H9A 120.2 . . ?
C8A C9A H9A 120.2 . . ?
C9A C10A C11A 119.7(7) . . ?
C9A C10A H10A 120.2 . . ?
C11A C10A H10A 120.2 . . ?
C10A C11A C12A 119.2(8) . . ?
C10A C11A H11A 120.4 . . ?
C12A C11A H11A 120.4 . . ?
C7A C12A C11A 122.7(8) . . ?
C7A C12A H12A 118.7 . . ?
C11A C12A H12A 118.7 . . ?
N1 C5B C6B 107.9(8) . . ?
N1 C5B H5C 110.1 . . ?
C6B C5B H5C 110.1 . . ?
N1 C5B H5D 110.1 . . ?
C6B C5B H5D 110.1 . . ?
H5C C5B H5D 108.4 . . ?
C7B C6B C5B 114.1(8) . . ?
C7B C6B H6C 108.7 . . ?
C5B C6B H6C 108.7 . . ?
C7B C6B H6D 108.7 . . ?
C5B C6B H6D 108.7 . . ?
H6C C6B H6D 107.6 . . ?
C8B C7B C12B 116.8(8) . . ?
C8B C7B C6B 123.6(9) . . ?
C12B C7B C6B 119.6(9) . . ?
C7B C8B C9B 122.5(9) . . ?
C7B C8B H8B 118.8 . . ?
C9B C8B H8B 118.8 . . ?
C10B C9B C8B 119.2(10) . . ?
C10B C9B H9B 120.4 . . ?
C8B C9B H9B 120.4 . . ?
C9B C10B C11B 119.8(10) . . ?
C9B C10B H10B 120.1 . . ?
C11B C10B H10B 120.1 . . ?
C10B C11B C12B 119.7(9) . . ?
C10B C11B H11B 120.1 . . ?
C12B C11B H11B 120.1 . . ?
C7B C12B C11B 121.9(9) . . ?
C7B C12B H12B 119.1 . . ?
C11B C12B H12B 119.1 . . ?
C14 C13 C2 129.6(2) . . ?
C14 C13 S1 110.7(2) . . ?
C2 C13 S1 119.6(2) . . ?
C15 C14 C13 110.4(3) . . ?
C15 C14 H14 124.8 . . ?
C13 C14 H14 124.8 . . ?
C16 C15 C14 114.6(3) . . ?
C16 C15 H15 122.7 . . ?
C14 C15 H15 122.7 . . ?
C15 C16 S1 112.1(3) . . ?
C15 C16 H16 123.9 . . ?
S1 C16 H16 123.9 . . ?
N2 C17 C18 114.6(2) . . ?
N2 C17 H17A 108.7(15) . . ?
C18 C17 H17A 110.7(15) . . ?
N2 C17 H17B 107.6(18) . . ?
C18 C17 H17B 108.5(18) . . ?
H17A C17 H17B 106(2) . . ?
C22 C18 C19 107.2(3) . . ?
C22 C18 C17 128.0(3) . . ?
C19 C18 C17 124.8(3) . . ?
C22 C18 Fe1 69.75(17) . . ?
C19 C18 Fe1 69.65(15) . . ?
C17 C18 Fe1 123.69(18) . . ?
C20 C19 C18 108.3(3) . . ?
C20 C19 Fe1 69.85(18) . . ?
C18 C19 Fe1 69.38(15) . . ?
C20 C19 H19 127.6(19) . . ?
C18 C19 H19 124(2) . . ?
Fe1 C19 H19 124.9(18) . . ?
C21 C20 C19 108.2(3) . . ?
C21 C20 Fe1 70.3(2) . . ?
C19 C20 Fe1 69.48(17) . . ?
C21 C20 H20 129(2) . . ?
C19 C20 H20 122(2) . . ?
Fe1 C20 H20 122(2) . . ?
C20 C21 C22 107.8(3) . . ?
C20 C21 Fe1 69.5(2) . . ?
C22 C21 Fe1 69.0(2) . . ?
C20 C21 H21 127(2) . . ?
C22 C21 H21 125(2) . . ?
Fe1 C21 H21 123(2) . . ?
C18 C22 C21 108.6(3) . . ?
C18 C22 Fe1 69.53(17) . . ?
C21 C22 Fe1 70.3(2) . . ?
C18 C22 H22 128(3) . . ?
C21 C22 H22 123(3) . . ?
Fe1 C22 H22 119(3) . . ?
C24A C23A C27A 108.3(6) . . ?
C24A C23A Fe1 71.7(6) . . ?
C27A C23A Fe1 71.1(7) . . ?
C24A C23A H23A 125.9 . . ?
C27A C23A H23A 125.9 . . ?
Fe1 C23A H23A 123.0 . . ?
C23A C24A C25A 108.0(7) . . ?
C23A C24A Fe1 67.9(8) . . ?
C25A C24A Fe1 70.2(7) . . ?
C23A C24A H24A 126.0 . . ?
C25A C24A H24A 126.0 . . ?
Fe1 C24A H24A 127.4 . . ?
C26A C25A C24A 108.2(8) . . ?
C26A C25A Fe1 70.9(7) . . ?
C24A C25A Fe1 69.4(6) . . ?
C26A C25A H25A 125.9 . . ?
C24A C25A H25A 125.9 . . ?
Fe1 C25A H25A 125.4 . . ?
C27A C26A C25A 106.9(8) . . ?
C27A C26A Fe1 68.2(5) . . ?
C25A C26A Fe1 69.0(8) . . ?
C27A C26A H26A 126.6 . . ?
C25A C26A H26A 126.6 . . ?
Fe1 C26A H26A 127.8 . . ?
C23A C27A C26A 108.5(7) . . ?
C23A C27A Fe1 68.0(7) . . ?
C26A C27A Fe1 71.6(5) . . ?
C23A C27A H27A 125.7 . . ?
C26A C27A H27A 125.7 . . ?
Fe1 C27A H27A 126.2 . . ?
C24B C23B C27B 108.5(8) . . ?
C24B C23B Fe1 69.9(12) . . ?
C27B C23B Fe1 68.5(11) . . ?
C24B C23B H23B 125.8 . . ?
C27B C23B H23B 125.8 . . ?
Fe1 C23B H23B 127.4 . . ?
C23B C24B C25B 107.4(9) . . ?
C23B C24B Fe1 71.2(12) . . ?
C25B C24B Fe1 71.0(15) . . ?
C23B C24B H24B 126.3 . . ?
C25B C24B H24B 126.3 . . ?
Fe1 C24B H24B 123.2 . . ?
C26B C25B C24B 108.1(10) . . ?
C26B C25B Fe1 65(2) . . ?
C24B C25B Fe1 69.7(14) . . ?
C26B C25B H25B 126.0 . . ?
C24B C25B H25B 126.0 . . ?
Fe1 C25B H25B 130.7 . . ?
C25B C26B C27B 107.2(10) . . ?
C25B C26B Fe1 75(2) . . ?
C27B C26B Fe1 72.4(14) . . ?
C25B C26B H26B 126.4 . . ?
C27B C26B H26B 126.4 . . ?
Fe1 C26B H26B 118.5 . . ?
C23B C27B C26B 108.0(8) . . ?
C23B C27B Fe1 72.2(12) . . ?
C26B C27B Fe1 66.8(16) . . ?
C23B C27B H27B 126.0 . . ?
C26B C27B H27B 126.0 . . ?
Fe1 C27B H27B 126.5 . . ?

loop_
_geom_bond_atom_site_label_1
_geom_bond_atom_site_label_2
_geom_bond_distance
_geom_bond_site_symmetry_2
_geom_bond_publ_flag
Fe1 C26B 1.98(3) . ?
Fe1 C23A 1.985(16) . ?
Fe1 C27A 2.025(10) . ?
Fe1 C18 2.026(2) . ?
Fe1 C22 2.029(3) . ?
Fe1 C19 2.029(3) . ?
Fe1 C24A 2.033(10) . ?
Fe1 C20 2.034(3) . ?
Fe1 C25A 2.044(15) . ?
Fe1 C21 2.045(4) . ?
Fe1 C27B 2.057(18) . ?
Fe1 C26A 2.070(8) . ?
Cl1 C4 1.761(3) . ?
S1 C16 1.685(4) . ?
S1 C13 1.721(3) . ?
O1 C1 1.212(3) . ?
O2 C3 1.228(3) . ?
N2 C3 1.345(3) . ?
N2 C17 1.478(3) . ?
N2 C2 1.486(3) . ?
C2 C13 1.495(3) . ?
C2 C1 1.548(3) . ?
C2 H2 0.98(2) . ?
C3 C4 1.521(4) . ?
C4 H4A 0.92(3) . ?
C4 H4B 0.97(3) . ?
C1 N1 1.325(3) . ?
N1 C5A 1.451(5) . ?
N1 C5B 1.477(7) . ?
N1 H1 0.844(10) . ?
C5A C6A 1.525(4) . ?
C5A H5A 0.9700 . ?
C5A H5B 0.9700 . ?
C6A C7A 1.505(6) . ?
C6A H6A 0.9700 . ?
C6A H6B 0.9700 . ?
C7A C8A 1.361(6) . ?
C7A C12A 1.363(6) . ?
C8A C9A 1.376(6) . ?
C8A H8A 0.9300 . ?
C9A C10A 1.356(6) . ?
C9A H9A 0.9300 . ?
C10A C11A 1.358(7) . ?
C10A H10A 0.9300 . ?
C11A C12A 1.371(6) . ?
C11A H11A 0.9300 . ?
C12A H12A 0.9300 . ?
C5B C6B 1.530(5) . ?
C5B H5C 0.9700 . ?
C5B H5D 0.9700 . ?
C6B C7B 1.506(8) . ?
C6B H6C 0.9700 . ?
C6B H6D 0.9700 . ?
C7B C8B 1.363(7) . ?
C7B C12B 1.363(7) . ?
C8B C9B 1.371(7) . ?
C8B H8B 0.9300 . ?
C9B C10B 1.359(7) . ?
C9B H9B 0.9300 . ?
C10B C11B 1.361(7) . ?
C10B H10B 0.9300 . ?
C11B C12B 1.370(7) . ?
C11B H11B 0.9300 . ?
C12B H12B 0.9300 . ?
C13 C14 1.407(4) . ?
C14 C15 1.404(4) . ?
C14 H14 0.9300 . ?
C15 C16 1.344(6) . ?
C15 H15 0.9300 . ?
C16 H16 0.9300 . ?
C17 C18 1.499(3) . ?
C17 H17A 1.00(3) . ?
C17 H17B 0.94(3) . ?
C18 C22 1.411(4) . ?
C18 C19 1.419(4) . ?
C19 C20 1.412(4) . ?
C19 H19 0.91(3) . ?
C20 C21 1.402(5) . ?
C20 H20 0.96(4) . ?
C21 C22 1.417(5) . ?
C21 H21 0.99(4) . ?
C22 H22 0.85(4) . ?
C23A C24A 1.389(8) . ?
C23A C27A 1.400(8) . ?
C23A H23A 0.9300 . ?
C24A C25A 1.410(9) . ?
C24A H24A 0.9300 . ?
C25A C26A 1.410(10) . ?
C25A H25A 0.9300 . ?
C26A C27A 1.410(9) . ?
C26A H26A 0.9300 . ?
C27A H27A 0.9300 . ?
C23B C24B 1.397(9) . ?
C23B C27B 1.400(9) . ?
C23B H23B 0.9300 . ?
C24B C25B 1.411(10) . ?
C24B H24B 0.9300 . ?
C25B C26B 1.405(11) . ?
C25B H25B 0.9300 . ?
C26B C27B 1.409(10) . ?
C26B H26B 0.9300 . ?
C27B H27B 0.9300 . ?

loop_
_geom_torsion_atom_site_label_1
_geom_torsion_atom_site_label_2
_geom_torsion_atom_site_label_3
_geom_torsion_atom_site_label_4
_geom_torsion
_geom_torsion_site_symmetry_1
_geom_torsion_site_symmetry_2
_geom_torsion_site_symmetry_3
_geom_torsion_site_symmetry_4
_geom_torsion_publ_flag
C3 N2 C2 C13 166.7(2) . . . . ?
C17 N2 C2 C13 -21.2(3) . . . . ?
C3 N2 C2 C1 -69.7(3) . . . . ?
C17 N2 C2 C1 102.4(2) . . . . ?
C17 N2 C3 O2 -172.1(2) . . . . ?
C2 N2 C3 O2 -0.1(3) . . . . ?
C17 N2 C3 C4 10.3(3) . . . . ?
C2 N2 C3 C4 -177.7(2) . . . . ?
O2 C3 C4 Cl1 8.4(3) . . . . ?
N2 C3 C4 Cl1 -174.02(19) . . . . ?
N2 C2 C1 O1 -33.0(3) . . . . ?
C13 C2 C1 O1 93.6(3) . . . . ?
N2 C2 C1 N1 148.6(2) . . . . ?
C13 C2 C1 N1 -84.8(3) . . . . ?
O1 C1 N1 C5A 3.6(6) . . . . ?
C2 C1 N1 C5A -178.1(4) . . . . ?
O1 C1 N1 C5B 6.2(8) . . . . ?
C2 C1 N1 C5B -175.5(7) . . . . ?
C1 N1 C5A C6A 79.3(10) . . . . ?
N1 C5A C6A C7A 173.3(8) . . . . ?
C5A C6A C7A C8A 40.6(18) . . . . ?
C5A C6A C7A C12A -136.4(14) . . . . ?
C12A C7A C8A C9A -2(2) . . . . ?
C6A C7A C8A C9A -179.1(13) . . . . ?
C7A C8A C9A C10A 0(3) . . . . ?
C8A C9A C10A C11A 0(3) . . . . ?
C9A C10A C11A C12A 3(3) . . . . ?
C8A C7A C12A C11A 5(2) . . . . ?
C6A C7A C12A C11A -177.6(14) . . . . ?
C10A C11A C12A C7A -6(3) . . . . ?
C1 N1 C5B C6B 113.1(17) . . . . ?
N1 C5B C6B C7B -179.7(11) . . . . ?
C5B C6B C7B C8B 1(2) . . . . ?
C5B C6B C7B C12B 180(2) . . . . ?
C12B C7B C8B C9B 0.9(19) . . . . ?
C6B C7B C8B C9B 179.1(14) . . . . ?
C7B C8B C9B C10B 2(3) . . . . ?
C8B C9B C10B C11B -3(4) . . . . ?
C9B C10B C11B C12B 0(4) . . . . ?
C8B C7B C12B C11B -4(3) . . . . ?
C6B C7B C12B C11B 178.0(17) . . . . ?
C10B C11B C12B C7B 3(4) . . . . ?
N2 C2 C13 C14 78.3(3) . . . . ?
C1 C2 C13 C14 -45.1(3) . . . . ?
N2 C2 C13 S1 -106.6(2) . . . . ?
C1 C2 C13 S1 130.0(2) . . . . ?
C16 S1 C13 C14 -1.4(2) . . . . ?
C16 S1 C13 C2 -177.4(2) . . . . ?
C2 C13 C14 C15 177.4(3) . . . . ?
S1 C13 C14 C15 1.9(3) . . . . ?
C13 C14 C15 C16 -1.6(4) . . . . ?
C14 C15 C16 S1 0.5(4) . . . . ?
C13 S1 C16 C15 0.5(3) . . . . ?
C3 N2 C17 C18 -82.9(3) . . . . ?
C2 N2 C17 C18 105.7(3) . . . . ?
N2 C17 C18 C22 -65.6(4) . . . . ?
N2 C17 C18 C19 117.4(3) . . . . ?
N2 C17 C18 Fe1 -155.22(18) . . . . ?
C22 C18 C19 C20 -0.7(3) . . . . ?
C17 C18 C19 C20 176.8(2) . . . . ?
Fe1 C18 C19 C20 59.2(2) . . . . ?
C22 C18 C19 Fe1 -59.9(2) . . . . ?
C17 C18 C19 Fe1 117.6(2) . . . . ?
C18 C19 C20 C21 0.9(4) . . . . ?
Fe1 C19 C20 C21 59.9(2) . . . . ?
C18 C19 C20 Fe1 -58.9(2) . . . . ?
C19 C20 C21 C22 -0.8(4) . . . . ?
Fe1 C20 C21 C22 58.6(3) . . . . ?
C19 C20 C21 Fe1 -59.3(2) . . . . ?
C19 C18 C22 C21 0.2(4) . . . . ?
C17 C18 C22 C21 -177.1(3) . . . . ?
Fe1 C18 C22 C21 -59.6(2) . . . . ?
C19 C18 C22 Fe1 59.9(2) . . . . ?
C17 C18 C22 Fe1 -117.5(3) . . . . ?
C20 C21 C22 C18 0.3(4) . . . . ?
Fe1 C21 C22 C18 59.2(2) . . . . ?
C20 C21 C22 Fe1 -58.9(3) . . . . ?
C27A C23A C24A C25A 3.1(16) . . . . ?
Fe1 C23A C24A C25A -58.9(9) . . . . ?
C27A C23A C24A Fe1 62.0(10) . . . . ?
C23A C24A C25A C26A -3.0(17) . . . . ?
Fe1 C24A C25A C26A -60.5(11) . . . . ?
C23A C24A C25A Fe1 57.5(9) . . . . ?
C24A C25A C26A C27A 1.7(16) . . . . ?
Fe1 C25A C26A C27A -57.8(8) . . . . ?
C24A C25A C26A Fe1 59.6(10) . . . . ?
C24A C23A C27A C26A -2.0(15) . . . . ?
Fe1 C23A C27A C26A 60.3(8) . . . . ?
C24A C23A C27A Fe1 -62.4(10) . . . . ?
C25A C26A C27A C23A 0.2(15) . . . . ?
Fe1 C26A C27A C23A -58.2(9) . . . . ?
C25A C26A C27A Fe1 58.3(10) . . . . ?
C27B C23B C24B C25B -4(3) . . . . ?
Fe1 C23B C24B C25B -62(2) . . . . ?
C27B C23B C24B Fe1 57.7(17) . . . . ?
C23B C24B C25B C26B 8(4) . . . . ?
Fe1 C24B C25B C26B -54(3) . . . . ?
C23B C24B C25B Fe1 62.3(18) . . . . ?
C24B C25B C26B C27B -9(4) . . . . ?
Fe1 C25B C26B C27B -66(2) . . . . ?
C24B C25B C26B Fe1 56(3) . . . . ?
C24B C23B C27B C26B -1(3) . . . . ?
Fe1 C23B C27B C26B 57(2) . . . . ?
C24B C23B C27B Fe1 -58.6(18) . . . . ?
C25B C26B C27B C23B 6(4) . . . . ?
Fe1 C26B C27B C23B -60.8(18) . . . . ?
C25B C26B C27B Fe1 67(3) . . . . ?
